data_1536079
loop_
_publ_author_name
'Jansen, M.'
'Kessler, U.'

_publ_section_title
;
 Kristallstruktur von Caesiumtetrafluorooxotellurat(IV) Cs2TeOF4
;
_journal_name_full 'Zeitschrift fuer Anorganische und Allgemeine Chemie'
_journal_page_first 151
_journal_page_last 154
_journal_volume 627
_journal_year 2001
_chemical_formula_sum 'Cs2 F4 O Te'
_chemical_name_systematic 'Cs2 (Te O F4)'
_space_group_IT_number 63
_symmetry_space_group_name_Hall '-C 2c 2'
_symmetry_space_group_name_H-M 'C m c m'
_cell_angle_alpha 90
_cell_angle_beta 90
_cell_angle_gamma 90
_cell_formula_units_Z 4
_cell_length_a 6.695
_cell_length_b 14.6404
_cell_length_c 7.1709
_cell_volume 702.874
_citation_journal_id_ASTM ZAACAB
_cod_data_source_file Jansen_ZAACAB_2001_43.cif
_cod_data_source_block Cs2F4O1Te1
_cod_original_cell_volume 702.8735
_cod_original_formula_sum 'Cs2 F4 O1 Te1'
_cod_database_code 1536079

loop_
_symmetry_equiv_pos_as_xyz
x,y,z
-x,-y,z+1/2
x,-y,-z
-x,y,-z+1/2
-x,-y,-z
x,y,-z-1/2
-x,y,z
x,-y,z-1/2
x+1/2,y+1/2,z
-x+1/2,-y+1/2,z+1/2
x+1/2,-y+1/2,-z
-x+1/2,y+1/2,-z+1/2
-x+1/2,-y+1/2,-z
x+1/2,y+1/2,-z-1/2
-x+1/2,y+1/2,z
x+1/2,-y+1/2,z-1/2

loop_
_atom_site_label
_atom_site_type_symbol
_atom_site_fract_x
_atom_site_fract_y
_atom_site_fract_z
_atom_site_occupancy
_atom_site_U_iso_or_equiv
Cs2 Cs+1 0 0.56461 0.25 1 0.0
F1 F-1 0.2223 -0.1083 0.0519 1 0.0
Cs1 Cs+1 0 0.24244 0.25 1 0.0
O1 O-2 0 -0.2271 0.25 1 0.0
Te1 Te+4 0 -0.10594 0.25 1 0.0
